data_4117374
loop_
_publ_author_name
'Shou-Tian Zheng'
'Tao Wu'
'Fan Zuo'
'Chengtsung Chou'
'Pingyun Feng'
'Xianhui Bu'

_publ_section_title
;
 Mimicking Zeolite to Its Core: Porous Sodalite Cages as Hangers for
 Pendant Trimeric M3(OH) Clusters (M = Mg, Mn, Co, Ni, Cd)
;
_journal_name_full 'Journal of the American Chemical Society'
_journal_page_first 1934
_journal_page_last 1937
_journal_paper_doi 10.1021/ja209800x
_journal_volume 134
_journal_year 2012
_chemical_formula_sum 'C260 H216 In20 N4 Ni16 O224'
_chemical_formula_weight 10216.13
_chemical_name_systematic
; 
 ? 
;
_space_group_IT_number 227
_symmetry_cell_setting cubic
_symmetry_space_group_name_Hall '-F 4vw 2vw 3'
_symmetry_space_group_name_H-M 'F d -3 m :2'
_atom_sites_solution_hydrogens geom
_atom_sites_solution_primary direct
_atom_sites_solution_secondary difmap
_audit_creation_method SHELXL-97
_cell_angle_alpha 90.00
_cell_angle_beta 90.00
_cell_angle_gamma 90.00
_cell_formula_units_Z 8
_cell_length_a 50.5129(3)
_cell_length_b 50.5129(3)
_cell_length_c 50.5129(3)
_cell_measurement_temperature 296(2)
_cell_volume 128886.3(13)
_computing_structure_refinement 'SHELXL-97 (Sheldrick, 1997)'
_computing_structure_solution 'SHELXS-97 (Sheldrick, 1990)'
_diffrn_ambient_temperature 296(2)
_diffrn_measured_fraction_theta_full 1.000
_diffrn_measured_fraction_theta_max 1.000
_diffrn_radiation_monochromator graphite
_diffrn_radiation_source 'fine-focus sealed tube'
_diffrn_radiation_type MoK\a
_diffrn_radiation_wavelength 0.71073
_diffrn_reflns_av_R_equivalents 0.0875
_diffrn_reflns_av_sigmaI/netI 0.0327
_diffrn_reflns_limit_h_max 44
_diffrn_reflns_limit_h_min -48
_diffrn_reflns_limit_k_max 54
_diffrn_reflns_limit_k_min -54
_diffrn_reflns_limit_l_max 54
_diffrn_reflns_limit_l_min -46
_diffrn_reflns_number 101796
_diffrn_reflns_theta_full 22.49
_diffrn_reflns_theta_max 22.49
_diffrn_reflns_theta_min 0.70
_exptl_absorpt_coefficient_mu 1.218
_exptl_crystal_colour green
_exptl_crystal_density_diffrn 1.053
_exptl_crystal_description block
_exptl_crystal_F_000 40192
_exptl_crystal_size_max 0.03
_exptl_crystal_size_mid 0.03
_exptl_crystal_size_min 0.03
_refine_diff_density_max 1.758
_refine_diff_density_min -0.982
_refine_diff_density_rms 0.128
_refine_ls_extinction_method none
_refine_ls_goodness_of_fit_ref 1.023
_refine_ls_hydrogen_treatment constr
_refine_ls_matrix_type full
_refine_ls_number_parameters 213
_refine_ls_number_reflns 3943
_refine_ls_number_restraints 0
_refine_ls_restrained_S_all 1.023
_refine_ls_R_factor_all 0.0948
_refine_ls_R_factor_gt 0.0688
_refine_ls_shift/su_max 0.001
_refine_ls_shift/su_mean 0.000
_refine_ls_structure_factor_coef Fsqd
_refine_ls_weighting_details 'calc w=1/[\s^2^(Fo^2^)+(0.1588P)^2^+0.0000P] where P=(Fo^2^+2Fc^2^)/3'
_refine_ls_weighting_scheme calc
_refine_ls_wR_factor_gt 0.2007
_refine_ls_wR_factor_ref 0.2176
_reflns_number_gt 2927
_reflns_number_total 3943
_reflns_threshold_expression >2sigma(I)
_cod_data_source_file ja209800x_si_002_4.cif
_cod_data_source_block CPM-15-Ni
_cod_original_cell_volume 128886.4(13)
_cod_original_sg_symbol_H-M 'F d -3 m'
_cod_database_code 4117374

loop_
_symmetry_equiv_pos_as_xyz
'x, y, z'
'-x+3/4, -y+1/4, z+1/2'
'-x+1/4, y+1/2, -z+3/4'
'x+1/2, -y+3/4, -z+1/4'
'z, x, y'
'z+1/2, -x+3/4, -y+1/4'
'-z+3/4, -x+1/4, y+1/2'
'-z+1/4, x+1/2, -y+3/4'
'y, z, x'
'-y+1/4, z+1/2, -x+3/4'
'y+1/2, -z+3/4, -x+1/4'
'-y+3/4, -z+1/4, x+1/2'
'y+3/4, x+1/4, -z+1/2'
'-y, -x, -z'
'y+1/4, -x+1/2, z+3/4'
'-y+1/2, x+3/4, z+1/4'
'x+3/4, z+1/4, -y+1/2'
'-x+1/2, z+3/4, y+1/4'
'-x, -z, -y'
'x+1/4, -z+1/2, y+3/4'
'z+3/4, y+1/4, -x+1/2'
'z+1/4, -y+1/2, x+3/4'
'-z+1/2, y+3/4, x+1/4'
'-z, -y, -x'
'x, y+1/2, z+1/2'
'-x+3/4, -y+3/4, z+1'
'-x+1/4, y+1, -z+5/4'
'x+1/2, -y+5/4, -z+3/4'
'z, x+1/2, y+1/2'
'z+1/2, -x+5/4, -y+3/4'
'-z+3/4, -x+3/4, y+1'
'-z+1/4, x+1, -y+5/4'
'y, z+1/2, x+1/2'
'-y+1/4, z+1, -x+5/4'
'y+1/2, -z+5/4, -x+3/4'
'-y+3/4, -z+3/4, x+1'
'y+3/4, x+3/4, -z+1'
'-y, -x+1/2, -z+1/2'
'y+1/4, -x+1, z+5/4'
'-y+1/2, x+5/4, z+3/4'
'x+3/4, z+3/4, -y+1'
'-x+1/2, z+5/4, y+3/4'
'-x, -z+1/2, -y+1/2'
'x+1/4, -z+1, y+5/4'
'z+3/4, y+3/4, -x+1'
'z+1/4, -y+1, x+5/4'
'-z+1/2, y+5/4, x+3/4'
'-z, -y+1/2, -x+1/2'
'x+1/2, y, z+1/2'
'-x+5/4, -y+1/4, z+1'
'-x+3/4, y+1/2, -z+5/4'
'x+1, -y+3/4, -z+3/4'
'z+1/2, x, y+1/2'
'z+1, -x+3/4, -y+3/4'
'-z+5/4, -x+1/4, y+1'
'-z+3/4, x+1/2, -y+5/4'
'y+1/2, z, x+1/2'
'-y+3/4, z+1/2, -x+5/4'
'y+1, -z+3/4, -x+3/4'
'-y+5/4, -z+1/4, x+1'
'y+5/4, x+1/4, -z+1'
'-y+1/2, -x, -z+1/2'
'y+3/4, -x+1/2, z+5/4'
'-y+1, x+3/4, z+3/4'
'x+5/4, z+1/4, -y+1'
'-x+1, z+3/4, y+3/4'
'-x+1/2, -z, -y+1/2'
'x+3/4, -z+1/2, y+5/4'
'z+5/4, y+1/4, -x+1'
'z+3/4, -y+1/2, x+5/4'
'-z+1, y+3/4, x+3/4'
'-z+1/2, -y, -x+1/2'
'x+1/2, y+1/2, z'
'-x+5/4, -y+3/4, z+1/2'
'-x+3/4, y+1, -z+3/4'
'x+1, -y+5/4, -z+1/4'
'z+1/2, x+1/2, y'
'z+1, -x+5/4, -y+1/4'
'-z+5/4, -x+3/4, y+1/2'
'-z+3/4, x+1, -y+3/4'
'y+1/2, z+1/2, x'
'-y+3/4, z+1, -x+3/4'
'y+1, -z+5/4, -x+1/4'
'-y+5/4, -z+3/4, x+1/2'
'y+5/4, x+3/4, -z+1/2'
'-y+1/2, -x+1/2, -z'
'y+3/4, -x+1, z+3/4'
'-y+1, x+5/4, z+1/4'
'x+5/4, z+3/4, -y+1/2'
'-x+1, z+5/4, y+1/4'
'-x+1/2, -z+1/2, -y'
'x+3/4, -z+1, y+3/4'
'z+5/4, y+3/4, -x+1/2'
'z+3/4, -y+1, x+3/4'
'-z+1, y+5/4, x+1/4'
'-z+1/2, -y+1/2, -x'
'-x, -y, -z'
'x-3/4, y-1/4, -z-1/2'
'x-1/4, -y-1/2, z-3/4'
'-x-1/2, y-3/4, z-1/4'
'-z, -x, -y'
'-z-1/2, x-3/4, y-1/4'
'z-3/4, x-1/4, -y-1/2'
'z-1/4, -x-1/2, y-3/4'
'-y, -z, -x'
'y-1/4, -z-1/2, x-3/4'
'-y-1/2, z-3/4, x-1/4'
'y-3/4, z-1/4, -x-1/2'
'-y-3/4, -x-1/4, z-1/2'
'y, x, z'
'-y-1/4, x-1/2, -z-3/4'
'y-1/2, -x-3/4, -z-1/4'
'-x-3/4, -z-1/4, y-1/2'
'x-1/2, -z-3/4, -y-1/4'
'x, z, y'
'-x-1/4, z-1/2, -y-3/4'
'-z-3/4, -y-1/4, x-1/2'
'-z-1/4, y-1/2, -x-3/4'
'z-1/2, -y-3/4, -x-1/4'
'z, y, x'
'-x, -y+1/2, -z+1/2'
'x-3/4, y+1/4, -z'
'x-1/4, -y, z-1/4'
'-x-1/2, y-1/4, z+1/4'
'-z, -x+1/2, -y+1/2'
'-z-1/2, x-1/4, y+1/4'
'z-3/4, x+1/4, -y'
'z-1/4, -x, y-1/4'
'-y, -z+1/2, -x+1/2'
'y-1/4, -z, x-1/4'
'-y-1/2, z-1/4, x+1/4'
'y-3/4, z+1/4, -x'
'-y-3/4, -x+1/4, z'
'y, x+1/2, z+1/2'
'-y-1/4, x, -z-1/4'
'y-1/2, -x-1/4, -z+1/4'
'-x-3/4, -z+1/4, y'
'x-1/2, -z-1/4, -y+1/4'
'x, z+1/2, y+1/2'
'-x-1/4, z, -y-1/4'
'-z-3/4, -y+1/4, x'
'-z-1/4, y, -x-1/4'
'z-1/2, -y-1/4, -x+1/4'
'z, y+1/2, x+1/2'
'-x+1/2, -y, -z+1/2'
'x-1/4, y-1/4, -z'
'x+1/4, -y-1/2, z-1/4'
'-x, y-3/4, z+1/4'
'-z+1/2, -x, -y+1/2'
'-z, x-3/4, y+1/4'
'z-1/4, x-1/4, -y'
'z+1/4, -x-1/2, y-1/4'
'-y+1/2, -z, -x+1/2'
'y+1/4, -z-1/2, x-1/4'
'-y, z-3/4, x+1/4'
'y-1/4, z-1/4, -x'
'-y-1/4, -x-1/4, z'
'y+1/2, x, z+1/2'
'-y+1/4, x-1/2, -z-1/4'
'y, -x-3/4, -z+1/4'
'-x-1/4, -z-1/4, y'
'x, -z-3/4, -y+1/4'
'x+1/2, z, y+1/2'
'-x+1/4, z-1/2, -y-1/4'
'-z-1/4, -y-1/4, x'
'-z+1/4, y-1/2, -x-1/4'
'z, -y-3/4, -x+1/4'
'z+1/2, y, x+1/2'
'-x+1/2, -y+1/2, -z'
'x-1/4, y+1/4, -z-1/2'
'x+1/4, -y, z-3/4'
'-x, y-1/4, z-1/4'
'-z+1/2, -x+1/2, -y'
'-z, x-1/4, y-1/4'
'z-1/4, x+1/4, -y-1/2'
'z+1/4, -x, y-3/4'
'-y+1/2, -z+1/2, -x'
'y+1/4, -z, x-3/4'
'-y, z-1/4, x-1/4'
'y-1/4, z+1/4, -x-1/2'
'-y-1/4, -x+1/4, z-1/2'
'y+1/2, x+1/2, z'
'-y+1/4, x, -z-3/4'
'y, -x-1/4, -z-1/4'
'-x-1/4, -z+1/4, y-1/2'
'x, -z-1/4, -y-1/4'
'x+1/2, z+1/2, y'
'-x+1/4, z, -y-3/4'
'-z-1/4, -y+1/4, x-1/2'
'-z+1/4, y, -x-3/4'
'z, -y-1/4, -x-1/4'
'z+1/2, y+1/2, x'

loop_
_atom_site_label
_atom_site_type_symbol
_atom_site_fract_x
_atom_site_fract_y
_atom_site_fract_z
_atom_site_U_iso_or_equiv
_atom_site_adp_type
_atom_site_occupancy
_atom_site_symmetry_multiplicity
_atom_site_calc_flag
_atom_site_refinement_flags
In1 In -0.121885(12) 1.121885(12) 0.0000 0.0582(4) Uani 1 2 d S
In2 In -0.323233(12) 1.073233(12) 0.023455(16) 0.0463(4) Uani 0.67 2 d SP
Ni2 Ni -0.323233(12) 1.073233(12) 0.023455(16) 0.0463(4) Uani 0.33 2 d SP
Ni1 Ni 0.04095(8) 1.04095(8) 0.09350(9) 0.1033(14) Uani 0.52 2 d SP
Ni1A Ni 0.05488(8) 1.05488(8) 0.09750(12) 0.1040(15) Uani 0.48 2 d SP
O1 O -0.11000(14) 1.09960(12) 0.03406(13) 0.088(2) Uani 1 1 d .
O2 O -0.07542(16) 1.12037(16) 0.02107(16) 0.118(3) Uani 1 1 d .
O3 O 0.01156(19) 1.0613(2) 0.0927(3) 0.195(5) Uani 1 1 d .
O4 O -0.16312(10) 1.10735(11) 0.01278(11) 0.0615(14) Uani 1 1 d .
O5 O -0.15765(10) 1.12737(11) -0.02436(11) 0.0676(16) Uani 1 1 d .
O6 O -0.28588(10) 1.07890(10) 0.00514(9) 0.0544(13) Uani 1 1 d .
O7 O -0.30327(12) 1.05327(12) 0.05327(12) 0.039(3) Uani 1 6 d S
O8 O -0.36039(10) 1.07093(11) 0.04056(10) 0.0653(15) Uani 1 1 d .
O9 O 0.04742(8) 1.04742(8) 0.04742(8) 0.0088(17) Uani 1 6 d S
C1 C -0.0860(2) 1.1044(2) 0.03543(19) 0.081(3) Uani 1 1 d .
C2 C -0.0846(3) 1.07042(17) 0.07042(17) 0.070(3) Uani 1 2 d S
C3 C -0.0703(2) 1.0888(2) 0.05544(19) 0.084(3) Uani 1 1 d .
C4 C -0.0428(2) 1.0909(2) 0.0568(3) 0.107(4) Uani 1 1 d .
C5 C -0.0293(3) 1.0750(3) 0.0750(3) 0.115(6) Uani 1 2 d S
C6 C -0.0010(4) 1.0757(3) 0.0757(3) 0.137(7) Uani 1 2 d S
C7 C -0.17227(15) 1.11582(15) -0.00812(16) 0.0505(19) Uani 1 1 d .
C8 C -0.20836(15) 1.1172(2) -0.04164(15) 0.057(3) Uani 1 2 d S
C9 C -0.20049(14) 1.11098(14) -0.01608(14) 0.0493(19) Uani 1 1 d .
C10 C -0.21802(14) 1.09996(14) 0.00186(15) 0.0494(18) Uani 1 1 d .
C11 C -0.24402(14) 1.09451(19) -0.00598(14) 0.050(3) Uani 1 2 d S
C12 C -0.26344(12) 1.08266(18) 0.01344(12) 0.037(2) Uani 1 2 d S
C13 C -0.37063(18) 1.06023(14) 0.06023(14) 0.041(2) Uani 1 2 d S
C14 C -0.39474(18) 1.07101(12) 0.07101(12) 0.035(2) Uani 1 2 d S
C15 C -0.40617(13) 1.09383(13) 0.06027(18) 0.048(3) Uani 1 2 d S
O1W O -0.34096(10) 1.09096(10) -0.00948(15) 0.064(2) Uani 1 2 d S
O2W O 0.0312(3) 1.0312(3) 0.1292(4) 0.232 Uiso 1 2 d S
O3W O 0.0683(3) 1.0683(3) 0.1061(4) 0.219 Uiso 1 2 d S
O4W O 0.0144(3) 1.0144(3) 0.0755(3) 0.207 Uiso 1 2 d S

loop_
_atom_site_aniso_label
_atom_site_aniso_U_11
_atom_site_aniso_U_22
_atom_site_aniso_U_33
_atom_site_aniso_U_23
_atom_site_aniso_U_13
_atom_site_aniso_U_12
In1 0.0542(4) 0.0542(4) 0.0662(6) 0.0057(3) 0.0057(3) -0.0180(4)
In2 0.0478(4) 0.0478(4) 0.0431(6) -0.0014(3) 0.0014(3) 0.0007(4)
Ni2 0.0478(4) 0.0478(4) 0.0431(6) -0.0014(3) 0.0014(3) 0.0007(4)
Ni1 0.108(2) 0.108(2) 0.094(3) -0.0142(19) -0.0142(19) -0.011(3)
Ni1A 0.0826(18) 0.0826(18) 0.147(4) 0.004(2) 0.004(2) -0.014(3)
O1 0.079(5) 0.082(5) 0.103(5) 0.020(4) -0.030(4) -0.007(4)
O2 0.122(7) 0.121(6) 0.112(6) 0.061(5) -0.008(5) -0.019(5)
O3 0.081(7) 0.196(11) 0.307(16) 0.060(11) -0.018(8) -0.021(7)
O4 0.055(3) 0.069(4) 0.060(4) 0.009(3) 0.005(3) -0.014(3)
O5 0.055(3) 0.080(4) 0.068(4) 0.012(3) 0.005(3) -0.016(3)
O6 0.055(3) 0.070(3) 0.038(3) -0.001(2) 0.008(2) -0.008(3)
O7 0.039(3) 0.039(3) 0.039(3) 0.006(3) -0.006(3) -0.006(3)
O8 0.049(3) 0.088(4) 0.059(3) 0.020(3) 0.010(3) 0.029(3)
O9 0.0088(17) 0.0088(17) 0.0088(17) -0.0014(19) -0.0014(19) -0.0014(19)
C1 0.099(9) 0.075(7) 0.068(7) 0.001(5) -0.014(6) -0.001(6)
C2 0.081(9) 0.064(5) 0.064(5) 0.004(7) -0.002(5) -0.002(5)
C3 0.078(7) 0.096(8) 0.079(7) 0.000(6) -0.009(5) -0.005(6)
C4 0.071(8) 0.114(9) 0.137(10) 0.023(8) -0.001(7) -0.023(6)
C5 0.065(11) 0.139(10) 0.139(10) 0.031(12) -0.038(7) -0.038(7)
C6 0.100(17) 0.156(13) 0.156(13) 0.047(15) 0.005(10) 0.005(10)
C7 0.052(5) 0.048(5) 0.052(5) 0.007(4) 0.018(4) -0.019(4)
C8 0.047(4) 0.077(8) 0.047(4) 0.006(4) -0.005(5) -0.006(4)
C9 0.048(5) 0.046(4) 0.053(5) 0.001(4) 0.015(4) -0.001(4)
C10 0.043(4) 0.044(4) 0.061(5) -0.006(4) 0.006(4) -0.005(3)
C11 0.055(4) 0.040(6) 0.055(4) -0.005(3) 0.010(5) 0.005(3)
C12 0.033(3) 0.044(6) 0.033(3) -0.001(3) 0.007(5) 0.001(3)
C13 0.047(6) 0.038(4) 0.038(4) 0.021(5) 0.010(3) 0.010(3)
C14 0.038(6) 0.033(3) 0.033(3) 0.008(4) 0.011(3) 0.011(3)
C15 0.054(4) 0.054(4) 0.035(6) -0.004(3) -0.004(3) -0.016(5)
O1W 0.066(3) 0.066(3) 0.061(5) 0.017(3) -0.017(3) 0.000(4)

loop_
_atom_type_symbol
_atom_type_description
_atom_type_scat_dispersion_real
_atom_type_scat_dispersion_imag
_atom_type_scat_source
C C 0.0033 0.0016 'International Tables Vol C Tables 4.2.6.8 and 6.1.1.4'
H H 0.0000 0.0000 'International Tables Vol C Tables 4.2.6.8 and 6.1.1.4'
N N 0.0061 0.0033 'International Tables Vol C Tables 4.2.6.8 and 6.1.1.4'
O O 0.0106 0.0060 'International Tables Vol C Tables 4.2.6.8 and 6.1.1.4'
Ni Ni 0.3393 1.1124 'International Tables Vol C Tables 4.2.6.8 and 6.1.1.4'
In In -0.7276 1.3100 'International Tables Vol C Tables 4.2.6.8 and 6.1.1.4'

loop_
_geom_angle_atom_site_label_1
_geom_angle_atom_site_label_2
_geom_angle_atom_site_label_3
_geom_angle
_geom_angle_site_symmetry_1
_geom_angle_site_symmetry_3
O1 In1 O1 110.5(4) . 14_665
O1 In1 O5 91.0(2) . 14_665
O1 In1 O5 138.1(2) 14_665 14_665
O1 In1 O5 138.1(2) . .
O1 In1 O5 91.0(2) 14_665 .
O5 In1 O5 96.1(3) 14_665 .
O1 In1 O4 127.7(2) . 14_665
O1 In1 O4 82.0(2) 14_665 14_665
O5 In1 O4 56.95(19) 14_665 14_665
O5 In1 O4 89.49(19) . 14_665
O1 In1 O4 82.0(2) . .
O1 In1 O4 127.7(2) 14_665 .
O5 In1 O4 89.49(19) 14_665 .
O5 In1 O4 56.95(19) . .
O4 In1 O4 131.0(3) 14_665 .
O1 In1 O2 81.1(3) . 14_665
O1 In1 O2 53.0(2) 14_665 14_665
O5 In1 O2 168.7(2) 14_665 14_665
O5 In1 O2 84.7(2) . 14_665
O4 In1 O2 134.3(2) 14_665 14_665
O4 In1 O2 81.5(2) . 14_665
O1 In1 O2 53.0(2) . .
O1 In1 O2 81.1(3) 14_665 .
O5 In1 O2 84.7(2) 14_665 .
O5 In1 O2 168.7(2) . .
O4 In1 O2 81.5(2) 14_665 .
O4 In1 O2 134.3(2) . .
O2 In1 O2 96.7(4) 14_665 .
O1 In1 C7 110.8(3) . 14_665
O1 In1 C7 109.9(3) 14_665 14_665
O5 In1 C7 28.7(2) 14_665 14_665
O5 In1 C7 93.5(2) . 14_665
O4 In1 C7 28.26(18) 14_665 14_665
O4 In1 C7 112.0(2) . 14_665
O2 In1 C7 162.6(2) 14_665 14_665
O2 In1 C7 81.7(2) . 14_665
O1 In1 C7 109.9(3) . .
O1 In1 C7 110.8(3) 14_665 .
O5 In1 C7 93.5(2) 14_665 .
O5 In1 C7 28.7(2) . .
O4 In1 C7 112.0(2) 14_665 .
O4 In1 C7 28.26(19) . .
O2 In1 C7 81.7(3) 14_665 .
O2 In1 C7 162.6(2) . .
C7 In1 C7 104.9(3) 14_665 .
O1 In1 C1 95.0(3) . 14_665
O1 In1 C1 26.6(3) 14_665 14_665
O5 In1 C1 164.4(3) 14_665 14_665
O5 In1 C1 89.0(3) . 14_665
O4 In1 C1 108.5(3) 14_665 14_665
O4 In1 C1 105.6(3) . 14_665
O2 In1 C1 26.4(2) 14_665 14_665
O2 In1 C1 87.4(3) . 14_665
C7 In1 C1 136.5(3) 14_665 14_665
C7 In1 C1 97.9(3) . 14_665
O1 In1 C1 26.6(3) . .
O1 In1 C1 95.0(3) 14_665 .
O5 In1 C1 89.0(3) 14_665 .
O5 In1 C1 164.4(3) . .
O4 In1 C1 105.6(3) 14_665 .
O4 In1 C1 108.5(3) . .
O2 In1 C1 87.4(3) 14_665 .
O2 In1 C1 26.4(2) . .
C7 In1 C1 97.9(3) 14_665 .
C7 In1 C1 136.5(3) . .
C1 In1 C1 90.0(4) 14_665 .
O8 In2 O8 85.9(3) . 157_665
O8 In2 O7 96.3(3) . .
O8 In2 O7 96.3(3) 157_665 .
O8 In2 O1W 88.2(2) . .
O8 In2 O1W 88.2(2) 157_665 .
O7 In2 O1W 173.8(4) . .
O8 In2 O6 90.6(2) . 157_665
O8 In2 O6 175.26(19) 157_665 157_665
O7 In2 O6 87.1(2) . 157_665
O1W In2 O6 88.6(2) . 157_665
O8 In2 O6 175.26(19) . .
O8 In2 O6 90.6(2) 157_665 .
O7 In2 O6 87.1(2) . .
O1W In2 O6 88.6(2) . .
O6 In2 O6 92.9(3) 157_665 .
Ni1A Ni1 O3 100.3(4) . 110_465
Ni1A Ni1 O3 100.3(4) . .
O3 Ni1 O3 159.3(8) 110_465 .
Ni1A Ni1 O2W 99.6(7) . .
O3 Ni1 O2W 87.5(5) 110_465 .
O3 Ni1 O2W 87.5(5) . .
Ni1A Ni1 O3W 6.6(7) . .
O3 Ni1 O3W 100.2(4) 110_465 .
O3 Ni1 O3W 100.2(4) . .
O2W Ni1 O3W 93.0(9) . .
Ni1A Ni1 O4W 165.9(7) . .
O3 Ni1 O4W 80.2(4) 110_465 .
O3 Ni1 O4W 80.2(4) . .
O2W Ni1 O4W 94.4(8) . .
O3W Ni1 O4W 172.6(8) . .
Ni1A Ni1 O9 90.3(5) . .
O3 Ni1 O9 90.7(5) 110_465 .
O3 Ni1 O9 90.7(5) . .
O2W Ni1 O9 170.1(7) . .
O3W Ni1 O9 96.9(6) . .
O4W Ni1 O9 75.7(5) . .
Ni1 Ni1A O3W 167.0(14) . .
Ni1 Ni1A O3 53.0(3) . 110_465
O3W Ni1A O3 125.7(5) . 110_465
Ni1 Ni1A O3 53.0(3) . .
O3W Ni1A O3 125.7(5) . .
O3 Ni1A O3 106.0(7) 110_465 .
Ni1 Ni1A O2W 54.9(6) . .
O3W Ni1A O2W 112.1(14) . .
O3 Ni1A O2W 69.2(4) 110_465 .
O3 Ni1A O2W 69.2(4) . .
C1 O1 In1 102.6(6) . .
C1 O2 In1 82.3(6) . .
C6 O3 Ni1 137.6(15) . .
C6 O3 Ni1A 129.6(13) . .
Ni1 O3 Ni1A 26.7(2) . .
C7 O4 In1 89.3(4) . .
C7 O5 In1 93.4(5) . .
C12 O6 In2 134.1(5) . .
Ni2 O7 In2 0.00(7) 82_554 82_554
Ni2 O7 In2 118.01(14) 82_554 .
In2 O7 In2 118.01(14) 82_554 .
Ni2 O7 In2 118.01(14) 82_554 31_453
In2 O7 In2 118.01(14) 82_554 31_453
In2 O7 In2 118.01(14) . 31_453
Ni2 O7 Ni2 118.01(14) 82_554 31_453
In2 O7 Ni2 118.01(14) 82_554 31_453
In2 O7 Ni2 118.01(14) . 31_453
In2 O7 Ni2 0.00(7) 31_453 31_453
C13 O8 In2 137.3(5) . .
Ni1 O9 Ni1 104.5(2) 9_465 .
Ni1 O9 Ni1 104.5(2) 9_465 5_564
Ni1 O9 Ni1 104.5(2) . 5_564
O2 C1 O1 121.9(10) . .
O2 C1 C3 121.2(11) . .
O1 C1 C3 116.9(10) . .
O2 C1 In1 71.3(6) . .
O1 C1 In1 50.8(5) . .
C3 C1 In1 166.1(8) . .
C3 C2 C3 116.9(13) 115_564 .
C2 C3 C4 122.6(10) . .
C2 C3 C1 116.0(10) . .
C4 C3 C1 121.1(10) . .
C3 C4 C5 118.2(11) . .
C4 C5 C4 121.3(14) . 115_564
C4 C5 C6 119.2(7) . .
C4 C5 C6 119.2(7) 115_564 .
O3 C6 O3 120(2) 115_564 .
O3 C6 C5 119.5(10) 115_564 .
O3 C6 C5 119.5(10) . .
O4 C7 O5 120.3(7) . .
O4 C7 C9 122.0(6) . .
O5 C7 C9 117.5(7) . .
O4 C7 In1 62.4(4) . .
O5 C7 In1 57.9(4) . .
C9 C7 In1 173.0(6) . .
C9 C8 C9 118.9(10) 142 .
C10 C9 C8 121.1(7) . .
C10 C9 C7 119.9(7) . .
C8 C9 C7 119.0(7) . .
C9 C10 C11 119.6(8) . .
C10 C11 C10 119.5(10) 142 .
C10 C11 C12 120.2(5) 142 .
C10 C11 C12 120.2(5) . .
O6 C12 O6 127.7(9) . 142
O6 C12 C11 116.1(4) . .
O6 C12 C11 116.1(4) 142 .
O8 C13 O8 121.4(9) 115_564 .
O8 C13 C14 119.3(4) 115_564 .
O8 C13 C14 119.3(4) . .
C15 C14 C15 118.0(9) . 57_365
C15 C14 C13 120.9(5) . .
C15 C14 C13 120.9(5) 57_365 .
C14 C15 C14 122.0(9) 77_464 .
Ni1 O2W Ni1A 25.5(3) . .
Ni1A O3W Ni1 6.4(7) . .

loop_
_geom_bond_atom_site_label_1
_geom_bond_atom_site_label_2
_geom_bond_distance
_geom_bond_site_symmetry_2
In1 O1 2.142(6) .
In1 O1 2.142(6) 14_665
In1 O5 2.203(5) 14_665
In1 O5 2.203(5) .
In1 O4 2.301(5) 14_665
In1 O4 2.301(5) .
In1 O2 2.578(8) 14_665
In1 O2 2.578(8) .
In1 C7 2.596(8) 14_665
In1 C7 2.596(8) .
In1 C1 2.697(10) 14_665
In1 C1 2.697(10) .
In2 O8 2.069(5) .
In2 O8 2.069(5) 157_665
In2 O7 2.0741(18) .
In2 O1W 2.091(7) .
In2 O6 2.121(5) 157_665
In2 O6 2.121(5) .
Ni1 Ni1A 1.015(5) .
Ni1 O3 1.807(10) 110_465
Ni1 O3 1.807(10) .
Ni1 O2W 1.93(2) .
Ni1 O3W 2.05(2) .
Ni1 O4W 2.103(18) .
Ni1 O9 2.373(5) .
Ni1A O3W 1.05(2) .
Ni1A O3 2.225(10) 110_465
Ni1A O3 2.225(10) .
Ni1A O2W 2.33(2) .
O1 C1 1.238(11) .
O2 C1 1.211(11) .
O3 C6 1.291(13) .
O4 C7 1.229(9) .
O5 C7 1.249(8) .
O6 C12 1.223(6) .
O7 Ni2 2.0741(17) 82_554
O7 In2 2.0741(17) 82_554
O7 In2 2.0742(17) 31_453
O7 Ni2 2.0742(17) 31_453
O8 C13 1.244(6) .
O9 Ni1 2.373(5) 9_465
O9 Ni1 2.373(5) 5_564
C1 C3 1.507(13) .
C2 C3 1.397(12) 115_564
C2 C3 1.397(12) .
C3 C4 1.397(13) .
C4 C5 1.397(13) .
C5 C4 1.397(13) 115_564
C5 C6 1.43(2) .
C6 O3 1.291(13) 115_564
C7 C9 1.501(10) .
C8 C9 1.386(9) 142
C8 C9 1.386(9) .
C9 C10 1.384(9) .
C10 C11 1.399(8) .
C11 C10 1.399(8) 142
C11 C12 1.511(13) .
C12 O6 1.223(6) 142
C13 O8 1.244(6) 115_564
C13 C14 1.441(12) .
C14 C15 1.399(6) .
C14 C15 1.399(6) 57_365
C15 C14 1.399(6) 77_464
